data_4082428
loop_
_publ_author_name
'Elkin, Tatyana'
'Botoshansky, Mark'
'Waymouth, Robert M.'
'Eisen, Moris S.'

_publ_section_title
;
 Titanium Bis(amidinates) Bearing Electron Donating Pendant Arms as
 Catalysts for Stereospecific Polymerization of Propylene
;
_journal_issue 4
_journal_name_full Organometallics
_journal_page_first 840
_journal_paper_doi 10.1021/om401165g
_journal_volume 33
_journal_year 2014
_chemical_formula_sum 'C55 H54 F10 N8 O0.5 Ti'
_chemical_formula_weight 1072.96
_chemical_name_common 'Moris-268 (Tatiana)'
_chemical_name_systematic
; 
 ? 
;
_space_group_IT_number 13
_symmetry_cell_setting monoclinic
_symmetry_space_group_name_Hall '-P 2yac'
_symmetry_space_group_name_H-M 'P 1 2/n 1'
_atom_sites_solution_hydrogens geom
_atom_sites_solution_primary direct
_atom_sites_solution_secondary difmap
_audit_creation_method SHELXL-97
_cell_angle_alpha 90.00
_cell_angle_beta 110.947(4)
_cell_angle_gamma 90.00
_cell_formula_units_Z 4
_cell_length_a 23.514(5)
_cell_length_b 9.783(2)
_cell_length_c 25.250(5)
_cell_measurement_reflns_used 2833
_cell_measurement_temperature 240(1)
_cell_measurement_theta_max 25.335
_cell_measurement_theta_min 2.317
_cell_volume 5424.6(19)
_computing_cell_refinement 'APEX2 v2010.7-0 (Bruker AXS)'
_computing_data_collection 'Bruker Instrument Service v2010.7.0.0'
_computing_data_reduction 'SAINT V7.68A (Bruker AXS, 2009)'
_computing_structure_refinement 'SHELXL-97 (Sheldrick, 2008)'
_computing_structure_solution 'SHELXS-97 (Sheldrick, 2008)'
_diffrn_ambient_temperature 240(1)
_diffrn_detector_area_resol_mean 8.3333
_diffrn_measured_fraction_theta_full 0.966
_diffrn_measured_fraction_theta_max 0.966
_diffrn_measurement_device_type 'Bruker APEX2 DUO'
_diffrn_measurement_method \w-scans
_diffrn_radiation_monochromator graphite
_diffrn_radiation_source 'fine-focus sealed tube'
_diffrn_radiation_type MoK\a
_diffrn_radiation_wavelength 0.71073
_diffrn_reflns_av_R_equivalents 0.0536
_diffrn_reflns_av_sigmaI/netI 0.1163
_diffrn_reflns_limit_h_max 18
_diffrn_reflns_limit_h_min -27
_diffrn_reflns_limit_k_max 6
_diffrn_reflns_limit_k_min -11
_diffrn_reflns_limit_l_max 29
_diffrn_reflns_limit_l_min -30
_diffrn_reflns_number 13287
_diffrn_reflns_theta_full 25.01
_diffrn_reflns_theta_max 25.01
_diffrn_reflns_theta_min 1.48
_diffrn_standards_interval_count 0
_diffrn_standards_interval_time 0
_diffrn_standards_number 0
_exptl_absorpt_coefficient_mu 0.237
_exptl_absorpt_correction_T_max 0.977
_exptl_absorpt_correction_T_min 0.956
_exptl_absorpt_correction_type multi-scan
_exptl_absorpt_process_details
;
'SADABS V2008/1 (Bruker AXS)'
;
_exptl_crystal_colour colorless
_exptl_crystal_density_diffrn 1.314
_exptl_crystal_density_method 'not measured'
_exptl_crystal_description prism
_exptl_crystal_F_000 2224
_exptl_crystal_size_max 0.28
_exptl_crystal_size_mid 0.16
_exptl_crystal_size_min 0.10
_refine_diff_density_max 0.739
_refine_diff_density_min -0.524
_refine_diff_density_rms 0.107
_refine_ls_extinction_method none
_refine_ls_goodness_of_fit_ref 0.969
_refine_ls_hydrogen_treatment constr
_refine_ls_matrix_type full
_refine_ls_number_parameters 678
_refine_ls_number_reflns 9241
_refine_ls_number_restraints 5
_refine_ls_restrained_S_all 0.969
_refine_ls_R_factor_all 0.1874
_refine_ls_R_factor_gt 0.0949
_refine_ls_shift/su_max 0.010
_refine_ls_shift/su_mean 0.000
_refine_ls_structure_factor_coef Fsqd
_refine_ls_weighting_details 'calc w=1/[\s^2^(Fo^2^)+(0.1961P)^2^+0.0000P] where P=(Fo^2^+2Fc^2^)/3'
_refine_ls_weighting_scheme calc
_refine_ls_wR_factor_gt 0.2604
_refine_ls_wR_factor_ref 0.3187
_reflns_number_gt 4467
_reflns_number_total 9241
_reflns_threshold_expression >2sigma(I)
_cod_data_source_file om401165g_si_003.cif
_cod_data_source_block Moris-268
_cod_depositor_comments
;
The following automatic conversions were performed:

'_symmetry_cell_setting' value 'Monoclinic' changed to 'monoclinic'
according to
/usr/data/users/saulius/automatic-downloads/current/ACS/lib/dictionaries/cif_core.dic
dictionary named 'cif_core.dic' version 2.4.2 from 2011-04-26.

Automatic conversion script
Id: cif_fix_values 2281 2013-09-26 08:29:07Z andrius 
;
_cod_original_sg_symbol_H-M 'P 2/n'
_cod_original_formula_sum 'C55 H54 F10 N8 O0.50 Ti'
_cod_database_code 4082428

loop_
_symmetry_equiv_pos_as_xyz
'x, y, z'
'-x+1/2, y, -z+1/2'
'-x, -y, -z'
'x-1/2, -y, z-1/2'

loop_
_atom_site_label
_atom_site_type_symbol
_atom_site_fract_x
_atom_site_fract_y
_atom_site_fract_z
_atom_site_U_iso_or_equiv
_atom_site_adp_type
_atom_site_occupancy
_atom_site_symmetry_multiplicity
_atom_site_calc_flag
_atom_site_refinement_flags
Ti1 Ti 0.58023(4) 0.62984(12) 0.28599(4) 0.0399(4) Uani 1 1 d .
F1 F 0.6360(2) 0.4774(5) 0.45773(18) 0.0816(14) Uani 1 1 d .
F2 F 0.7284(4) 0.5374(7) 0.55284(18) 0.135(3) Uani 1 1 d .
F3 F 0.8376(3) 0.6166(6) 0.5498(3) 0.150(3) Uani 1 1 d .
F4 F 0.8521(2) 0.6295(6) 0.4472(3) 0.125(2) Uani 1 1 d .
F5 F 0.75842(19) 0.5742(5) 0.35175(19) 0.0771(13) Uani 1 1 d .
F6 F 0.4424(2) 0.6948(5) 0.34892(19) 0.0783(13) Uani 1 1 d .
F7 F 0.4181(2) 0.6166(7) 0.4404(2) 0.1049(19) Uani 1 1 d .
F8 F 0.4420(3) 0.3608(8) 0.48062(19) 0.117(2) Uani 1 1 d .
F9 F 0.4950(3) 0.1819(6) 0.4290(3) 0.121(2) Uani 1 1 d .
F10 F 0.5218(2) 0.2583(5) 0.33999(19) 0.0821(14) Uani 1 1 d .
N1 N 0.6443(2) 0.5102(5) 0.35197(18) 0.0387(12) Uani 1 1 d .
N2 N 0.6056(2) 0.4209(6) 0.26573(18) 0.0451(13) Uani 1 1 d .
N3 N 0.5014(2) 0.5177(5) 0.2972(2) 0.0411(12) Uani 1 1 d .
N4 N 0.4959(2) 0.6370(5) 0.22141(18) 0.0424(12) Uani 1 1 d .
N5 N 0.5752(2) 0.7770(6) 0.3328(2) 0.0510(14) Uani 1 1 d .
N6 N 0.6282(2) 0.7151(6) 0.2479(2) 0.0533(14) Uani 1 1 d .
N7 N 0.5482(3) 0.0711(7) 0.1519(3) 0.0652(16) Uani 1 1 d .
N8 N 0.3826(3) 0.6705(6) 0.0364(2) 0.0647(17) Uani 1 1 d .
C1 C 0.6447(2) 0.4046(6) 0.3169(2) 0.0385(14) Uani 1 1 d .
C2 C 0.5913(3) 0.3161(8) 0.2217(2) 0.0536(18) Uani 1 1 d .
H2A H 0.6242 0.2486 0.2321 0.064 Uiso 1 1 calc R
H2B H 0.5893 0.3587 0.1860 0.064 Uiso 1 1 calc R
C3 C 0.5333(3) 0.2456(8) 0.2131(3) 0.062(2) Uani 1 1 d .
H3A H 0.5025 0.3143 0.2116 0.075 Uiso 1 1 calc R
H3B H 0.5386 0.1871 0.2460 0.075 Uiso 1 1 calc R
C4 C 0.5097(4) 0.1590(7) 0.1603(3) 0.0569(18) Uani 1 1 d .
C5 C 0.4532(4) 0.1766(9) 0.1214(3) 0.073(2) Uani 1 1 d .
H5 H 0.4268 0.2414 0.1276 0.088 Uiso 1 1 calc R
C6 C 0.4347(4) 0.1009(11) 0.0734(4) 0.088(3) Uani 1 1 d .
H6 H 0.3955 0.1130 0.0462 0.106 Uiso 1 1 calc R
C7 C 0.4730(4) 0.0078(9) 0.0649(3) 0.073(2) Uani 1 1 d .
H7 H 0.4615 -0.0459 0.0319 0.088 Uiso 1 1 calc R
C8 C 0.5284(4) -0.0046(8) 0.1059(3) 0.070(2) Uani 1 1 d .
H8 H 0.5547 -0.0721 0.1012 0.084 Uiso 1 1 calc R
C9 C 0.6838(3) 0.2809(6) 0.3380(2) 0.0400(14) Uani 1 1 d .
C10 C 0.6780(3) 0.2051(7) 0.3807(2) 0.0455(15) Uani 1 1 d .
H10 H 0.6482 0.2289 0.3959 0.055 Uiso 1 1 calc R
C11 C 0.7155(3) 0.0917(7) 0.4025(3) 0.0528(17) Uani 1 1 d .
H11 H 0.7112 0.0394 0.4321 0.063 Uiso 1 1 calc R
C12 C 0.7601(3) 0.0575(7) 0.3792(3) 0.0587(19) Uani 1 1 d .
C13 C 0.7653(3) 0.1358(8) 0.3366(3) 0.0542(18) Uani 1 1 d .
H13 H 0.7947 0.1135 0.3208 0.065 Uiso 1 1 calc R
C14 C 0.7285(3) 0.2464(8) 0.3165(2) 0.0530(17) Uani 1 1 d .
H14 H 0.7335 0.3001 0.2877 0.064 Uiso 1 1 calc R
C15 C 0.8014(4) -0.0639(9) 0.4058(4) 0.092(3) Uani 1 1 d .
H15A H 0.7888 -0.1045 0.4349 0.137 Uiso 1 1 calc R
H15B H 0.8432 -0.0327 0.4227 0.137 Uiso 1 1 calc R
H15C H 0.7984 -0.1314 0.3768 0.137 Uiso 1 1 calc R
C16 C 0.6934(3) 0.5277(6) 0.4009(2) 0.0368(13) Uani 1 1 d .
C17 C 0.6888(3) 0.5167(7) 0.4543(3) 0.0524(17) Uani 1 1 d .
C18 C 0.7354(5) 0.5466(9) 0.5035(3) 0.081(3) Uani 1 1 d .
C19 C 0.7923(5) 0.5832(8) 0.4994(4) 0.090(4) Uani 1 1 d .
C20 C 0.7994(3) 0.5946(8) 0.4501(4) 0.076(3) Uani 1 1 d .
C21 C 0.7507(3) 0.5664(7) 0.4014(3) 0.0504(16) Uani 1 1 d .
C22 C 0.4639(3) 0.5723(7) 0.2491(2) 0.0414(14) Uani 1 1 d .
C23 C 0.4680(3) 0.6886(7) 0.1632(2) 0.0497(16) Uani 1 1 d .
H23A H 0.4936 0.7612 0.1568 0.060 Uiso 1 1 calc R
H23B H 0.4280 0.7280 0.1580 0.060 Uiso 1 1 calc R
C24 C 0.4607(4) 0.5791(8) 0.1213(3) 0.070(2) Uani 1 1 d .
H24A H 0.4306 0.5132 0.1243 0.083 Uiso 1 1 calc R
H24B H 0.4996 0.5309 0.1302 0.083 Uiso 1 1 calc R
C25 C 0.4404(3) 0.6326(7) 0.0608(2) 0.0512(17) Uani 1 1 d .
C26 C 0.4803(4) 0.6406(7) 0.0315(3) 0.065(2) Uani 1 1 d .
H26 H 0.5213 0.6147 0.0492 0.078 Uiso 1 1 calc R
C27 C 0.4593(4) 0.6871(8) -0.0241(3) 0.066(2) Uani 1 1 d .
H27 H 0.4856 0.6920 -0.0447 0.079 Uiso 1 1 calc R
C28 C 0.4010(5) 0.7249(8) -0.0479(3) 0.070(2) Uani 1 1 d .
H28 H 0.3853 0.7548 -0.0858 0.085 Uiso 1 1 calc R
C29 C 0.3650(4) 0.7189(8) -0.0160(3) 0.068(2) Uani 1 1 d .
H29 H 0.3248 0.7515 -0.0323 0.081 Uiso 1 1 calc R
C30 C 0.3974(3) 0.5543(8) 0.2279(2) 0.0463(16) Uani 1 1 d .
C31 C 0.3586(3) 0.6610(10) 0.2155(3) 0.070(2) Uani 1 1 d .
H31 H 0.3735 0.7509 0.2197 0.084 Uiso 1 1 calc R
C32 C 0.2957(4) 0.6369(14) 0.1965(4) 0.092(3) Uani 1 1 d .
H32 H 0.2693 0.7122 0.1901 0.110 Uiso 1 1 calc R
C33 C 0.2723(4) 0.5147(17) 0.1871(3) 0.098(4) Uani 1 1 d .
C34 C 0.3116(4) 0.3994(13) 0.2003(4) 0.093(3) Uani 1 1 d .
H34 H 0.2960 0.3101 0.1973 0.112 Uiso 1 1 calc R
C35 C 0.3739(3) 0.4232(10) 0.2179(3) 0.066(2) Uani 1 1 d .
H35 H 0.4007 0.3487 0.2230 0.079 Uiso 1 1 calc R
C36 C 0.2025(4) 0.4886(19) 0.1647(4) 0.164(8) Uani 1 1 d .
H36A H 0.1948 0.3910 0.1617 0.246 Uiso 1 1 calc R
H36B H 0.1840 0.5305 0.1277 0.246 Uiso 1 1 calc R
H36C H 0.1852 0.5281 0.1908 0.246 Uiso 1 1 calc R
C37 C 0.4821(2) 0.4761(7) 0.3406(2) 0.0387(14) Uani 1 1 d .
C38 C 0.4555(3) 0.5627(8) 0.3681(3) 0.0540(17) Uani 1 1 d .
C39 C 0.4434(3) 0.5274(12) 0.4156(3) 0.078(3) Uani 1 1 d .
C40 C 0.4573(4) 0.3980(12) 0.4369(3) 0.077(3) Uani 1 1 d .
C41 C 0.4822(4) 0.3085(10) 0.4100(3) 0.074(2) Uani 1 1 d .
C42 C 0.4948(3) 0.3499(8) 0.3632(3) 0.0568(18) Uani 1 1 d .
C43 C 0.5500(4) 0.9034(8) 0.3074(3) 0.075(2) Uani 1 1 d .
H43A H 0.5444 0.9016 0.2675 0.112 Uiso 1 1 calc R
H43B H 0.5775 0.9773 0.3259 0.112 Uiso 1 1 calc R
H43C H 0.5110 0.9175 0.3116 0.112 Uiso 1 1 calc R
C44 C 0.5850(4) 0.7763(9) 0.3939(3) 0.071(2) Uani 1 1 d .
H44A H 0.6026 0.6896 0.4103 0.107 Uiso 1 1 calc R
H44B H 0.5463 0.7889 0.3989 0.107 Uiso 1 1 calc R
H44C H 0.6124 0.8500 0.4127 0.107 Uiso 1 1 calc R
C45 C 0.6644(4) 0.8429(9) 0.2689(4) 0.080(2) Uani 1 1 d .
H45A H 0.6577 0.8753 0.3025 0.120 Uiso 1 1 calc R
H45B H 0.6516 0.9125 0.2397 0.120 Uiso 1 1 calc R
H45C H 0.7073 0.8236 0.2782 0.120 Uiso 1 1 calc R
C46 C 0.6342(4) 0.6617(10) 0.1979(3) 0.084(3) Uani 1 1 d .
H46A H 0.6096 0.5798 0.1864 0.126 Uiso 1 1 calc R
H46B H 0.6765 0.6396 0.2053 0.126 Uiso 1 1 calc R
H46C H 0.6205 0.7293 0.1679 0.126 Uiso 1 1 calc R
C47 C 0.1003(7) 0.977(2) 0.0189(7) 0.214(10) Uani 1 1 d .
H47A H 0.0895 1.0731 0.0166 0.321 Uiso 1 1 calc R
H47B H 0.0856 0.9318 0.0458 0.321 Uiso 1 1 calc R
H47C H 0.0818 0.9351 -0.0181 0.321 Uiso 1 1 calc R
C48 C 0.1676(5) 0.9628(15) 0.0382(4) 0.102(3) Uani 1 1 d .
C49 C 0.2061(8) 1.0821(13) 0.0481(6) 0.129(4) Uani 1 1 d .
H49 H 0.1887 1.1696 0.0449 0.155 Uiso 1 1 calc R
C50 C 0.2658(7) 1.0696(15) 0.0616(5) 0.123(4) Uani 1 1 d .
H50 H 0.2900 1.1481 0.0657 0.147 Uiso 1 1 calc R
C51 C 0.2934(7) 0.9372(15) 0.0701(6) 0.124(4) Uani 1 1 d .
H51 H 0.3359 0.9272 0.0836 0.149 Uiso 1 1 calc R
C52 C 0.2576(7) 0.8312(15) 0.0584(5) 0.116(4) Uani 1 1 d .
H52 H 0.2749 0.7442 0.0592 0.139 Uiso 1 1 calc R
C53 C 0.1964(6) 0.8411(13) 0.0449(4) 0.100(3) Uani 1 1 d .
H53 H 0.1734 0.7605 0.0401 0.120 Uiso 1 1 calc R
C54 C 0.2267(17) 0.027(4) 0.2975(11) 0.26(3) Uani 0.50 1 d PD
H54A H 0.2419 -0.0536 0.3217 0.317 Uiso 0.50 1 calc PR
H54B H 0.2425 0.1083 0.3206 0.317 Uiso 0.50 1 calc PR
C55 C 0.1578(15) 0.028(3) 0.277(2) 0.26(3) Uani 0.50 1 d PD
H55A H 0.1437 -0.0596 0.2865 0.311 Uiso 0.50 1 calc PR
H55B H 0.1449 0.0998 0.2974 0.311 Uiso 0.50 1 calc PR
O1 O 0.2500 0.023(3) 0.2500 0.69(6) Uani 1 2 d SD
C56 C 0.1270(16) 0.053(3) 0.213(2) 0.26(3) Uani 0.50 1 d PD
H56A H 0.0931 -0.0094 0.1941 0.311 Uiso 0.50 1 calc PR
H56B H 0.1146 0.1483 0.2029 0.311 Uiso 0.50 1 calc PR
C57 C 0.1859(13) 0.015(4) 0.2033(14) 0.26(3) Uani 0.50 1 d PD
H57A H 0.1873 0.0715 0.1718 0.317 Uiso 0.50 1 calc PR
H57B H 0.1807 -0.0797 0.1896 0.317 Uiso 0.50 1 calc PR

loop_
_atom_site_aniso_label
_atom_site_aniso_U_11
_atom_site_aniso_U_22
_atom_site_aniso_U_33
_atom_site_aniso_U_23
_atom_site_aniso_U_13
_atom_site_aniso_U_12
Ti1 0.0332(6) 0.0495(7) 0.0293(5) 0.0001(5) 0.0017(4) 0.0018(5)
F1 0.098(3) 0.103(4) 0.063(3) 0.018(2) 0.053(2) 0.007(3)
F2 0.226(7) 0.133(5) 0.029(2) -0.008(3) 0.023(3) 0.059(5)
F3 0.139(5) 0.084(4) 0.113(4) -0.027(3) -0.094(4) 0.022(4)
F4 0.038(2) 0.078(4) 0.209(6) 0.016(4) -0.016(3) -0.008(3)
F5 0.058(3) 0.099(4) 0.082(3) 0.024(3) 0.035(2) 0.004(2)
F6 0.071(3) 0.079(3) 0.084(3) -0.010(3) 0.026(2) 0.015(3)
F7 0.079(3) 0.171(6) 0.071(3) -0.041(3) 0.035(3) -0.010(4)
F8 0.116(4) 0.200(7) 0.052(3) 0.002(3) 0.049(3) -0.008(4)
F9 0.157(6) 0.109(4) 0.118(4) 0.062(4) 0.075(4) 0.020(4)
F10 0.107(4) 0.066(3) 0.086(3) 0.018(2) 0.050(3) 0.027(3)
N1 0.035(3) 0.051(3) 0.025(2) 0.004(2) 0.0033(19) 0.004(2)
N2 0.045(3) 0.056(3) 0.028(2) -0.006(2) 0.005(2) -0.007(3)
N3 0.029(2) 0.047(3) 0.041(3) 0.002(2) 0.004(2) -0.002(2)
N4 0.034(2) 0.054(3) 0.030(2) 0.015(2) 0.0012(19) -0.001(3)
N5 0.042(3) 0.052(3) 0.048(3) -0.007(3) 0.002(2) 0.005(3)
N6 0.038(3) 0.065(4) 0.046(3) 0.012(3) 0.002(2) -0.007(3)
N7 0.071(4) 0.057(4) 0.059(4) -0.010(3) 0.014(3) 0.009(3)
N8 0.067(4) 0.063(4) 0.054(3) 0.021(3) 0.009(3) 0.006(3)
C1 0.033(3) 0.047(4) 0.028(3) -0.003(3) 0.002(2) 0.008(3)
C2 0.045(4) 0.069(5) 0.035(3) -0.021(3) 0.000(3) 0.004(3)
C3 0.078(5) 0.065(5) 0.051(4) -0.018(4) 0.031(4) -0.021(4)
C4 0.072(5) 0.053(4) 0.048(4) -0.007(3) 0.025(3) -0.008(4)
C5 0.061(5) 0.068(5) 0.069(5) -0.016(4) -0.003(4) 0.006(4)
C6 0.063(5) 0.097(7) 0.077(6) -0.018(5) -0.009(4) -0.018(5)
C7 0.091(6) 0.060(5) 0.063(5) -0.025(4) 0.019(4) -0.012(5)
C8 0.086(6) 0.057(5) 0.064(5) -0.018(4) 0.025(4) 0.006(4)
C9 0.036(3) 0.049(4) 0.031(3) -0.007(3) 0.007(2) 0.002(3)
C10 0.044(3) 0.047(4) 0.044(3) 0.000(3) 0.015(3) 0.000(3)
C11 0.051(4) 0.049(4) 0.051(4) 0.006(3) 0.010(3) -0.003(3)
C12 0.054(4) 0.050(4) 0.057(4) -0.016(4) 0.002(3) 0.010(4)
C13 0.053(4) 0.063(5) 0.041(3) -0.012(3) 0.010(3) 0.015(4)
C14 0.060(4) 0.066(5) 0.034(3) 0.000(3) 0.017(3) 0.004(4)
C15 0.084(6) 0.060(5) 0.109(7) 0.013(5) 0.007(5) 0.031(5)
C16 0.039(3) 0.036(3) 0.031(3) 0.000(2) 0.007(2) 0.001(3)
C17 0.055(4) 0.055(4) 0.041(3) -0.006(3) 0.009(3) 0.011(4)
C18 0.120(8) 0.072(6) 0.021(3) -0.008(3) -0.012(4) 0.030(6)
C19 0.082(7) 0.043(4) 0.078(6) -0.016(4) -0.052(5) 0.016(4)
C20 0.041(4) 0.056(5) 0.103(7) 0.009(5) -0.011(4) -0.011(4)
C21 0.044(4) 0.043(4) 0.060(4) 0.011(3) 0.012(3) 0.005(3)
C22 0.032(3) 0.049(4) 0.036(3) 0.004(3) 0.003(2) 0.004(3)
C23 0.046(4) 0.060(4) 0.035(3) 0.009(3) 0.005(3) 0.003(3)
C24 0.073(5) 0.057(5) 0.055(4) 0.006(4) -0.006(4) 0.003(4)
C25 0.064(4) 0.042(4) 0.035(3) -0.001(3) 0.002(3) 0.008(4)
C26 0.066(5) 0.046(4) 0.079(5) -0.014(4) 0.021(4) 0.005(4)
C27 0.102(7) 0.056(5) 0.052(4) 0.000(4) 0.043(4) 0.002(5)
C28 0.116(7) 0.047(4) 0.036(4) 0.004(3) 0.011(4) -0.011(5)
C29 0.073(5) 0.061(5) 0.052(4) 0.011(4) 0.001(4) -0.012(4)
C30 0.030(3) 0.072(5) 0.026(3) -0.004(3) -0.003(2) 0.005(3)
C31 0.042(4) 0.094(6) 0.065(4) 0.011(4) 0.008(3) 0.009(4)
C32 0.055(5) 0.147(10) 0.064(5) -0.005(6) 0.009(4) 0.030(6)
C33 0.044(5) 0.209(14) 0.033(4) 0.008(6) 0.005(3) -0.002(7)
C34 0.055(5) 0.141(9) 0.079(6) -0.038(6) 0.019(4) -0.037(6)
C35 0.045(4) 0.099(6) 0.044(4) -0.003(4) 0.004(3) -0.025(4)
C36 0.035(4) 0.39(2) 0.059(5) -0.002(9) 0.011(4) -0.022(8)
C37 0.030(3) 0.057(4) 0.024(3) 0.001(3) 0.003(2) 0.005(3)
C38 0.041(4) 0.065(5) 0.047(4) -0.004(3) 0.005(3) 0.004(3)
C39 0.051(4) 0.144(9) 0.043(4) -0.037(5) 0.022(3) -0.006(5)
C40 0.070(5) 0.123(8) 0.045(4) 0.010(5) 0.030(4) 0.008(6)
C41 0.071(5) 0.086(6) 0.067(5) 0.024(5) 0.026(4) 0.006(5)
C42 0.053(4) 0.073(5) 0.049(4) -0.009(4) 0.024(3) 0.006(4)
C43 0.089(6) 0.055(5) 0.066(5) -0.018(4) 0.010(4) 0.006(4)
C44 0.070(5) 0.088(6) 0.052(4) -0.012(4) 0.016(4) 0.015(5)
C45 0.067(5) 0.092(7) 0.078(5) -0.013(5) 0.021(4) -0.021(5)
C46 0.088(6) 0.118(8) 0.059(5) 0.016(5) 0.042(4) -0.013(6)
C47 0.138(14) 0.35(3) 0.147(14) 0.068(16) 0.040(11) 0.048(17)
C48 0.107(8) 0.131(11) 0.078(6) -0.006(7) 0.044(6) 0.011(8)
C49 0.165(14) 0.081(8) 0.157(12) 0.023(8) 0.078(11) -0.014(9)
C50 0.116(10) 0.126(12) 0.114(9) -0.011(8) 0.027(8) -0.028(9)
C51 0.129(11) 0.095(9) 0.149(11) 0.010(8) 0.052(9) 0.016(9)
C52 0.124(10) 0.104(10) 0.124(9) 0.044(8) 0.050(8) 0.010(9)
C53 0.126(10) 0.092(8) 0.082(6) 0.003(6) 0.037(6) -0.019(8)
C54 0.50(8) 0.14(2) 0.101(14) 0.052(16) 0.04(3) -0.08(3)
C55 0.14(2) 0.068(13) 0.48(8) 0.04(2) 0.00(3) -0.006(15)
O1 1.19(13) 0.078(14) 1.33(15) 0.000 1.11(13) 0.000
C56 0.14(2) 0.068(13) 0.48(8) 0.04(2) 0.00(3) -0.006(15)
C57 0.50(8) 0.14(2) 0.101(14) 0.052(16) 0.04(3) -0.08(3)

loop_
_atom_type_symbol
_atom_type_description
_atom_type_scat_dispersion_real
_atom_type_scat_dispersion_imag
_atom_type_scat_source
C C 0.0033 0.0016 'International Tables Vol C Tables 4.2.6.8 and 6.1.1.4'
H H 0.0000 0.0000 'International Tables Vol C Tables 4.2.6.8 and 6.1.1.4'
N N 0.0061 0.0033 'International Tables Vol C Tables 4.2.6.8 and 6.1.1.4'
Ti Ti 0.2776 0.4457 'International Tables Vol C Tables 4.2.6.8 and 6.1.1.4'
F F 0.0171 0.0103 'International Tables Vol C Tables 4.2.6.8 and 6.1.1.4'
O O 0.0106 0.0060 'International Tables Vol C Tables 4.2.6.8 and 6.1.1.4'

loop_
_geom_angle_atom_site_label_1
_geom_angle_atom_site_label_2
_geom_angle_atom_site_label_3
_geom_angle
_geom_angle_site_symmetry_1
_geom_angle_site_symmetry_3
N5 Ti1 N6 99.3(3) . .
N5 Ti1 N4 102.2(2) . .
N6 Ti1 N4 99.2(2) . .
N5 Ti1 N1 96.5(2) . .
N6 Ti1 N1 104.5(2) . .
N4 Ti1 N1 146.9(2) . .
N5 Ti1 N2 156.6(2) . .
N6 Ti1 N2 91.7(2) . .
N4 Ti1 N2 96.28(19) . .
N1 Ti1 N2 60.65(17) . .
N5 Ti1 N3 93.1(2) . .
N6 Ti1 N3 158.7(2) . .
N4 Ti1 N3 61.09(18) . .
N1 Ti1 N3 91.03(18) . .
N2 Ti1 N3 83.28(19) . .
N5 Ti1 C1 127.6(2) . .
N6 Ti1 C1 97.7(2) . .
N4 Ti1 C1 123.4(2) . .
N1 Ti1 C1 31.11(17) . .
N2 Ti1 C1 29.61(16) . .
N3 Ti1 C1 88.17(19) . .
N5 Ti1 C22 95.5(2) . .
N6 Ti1 C22 130.0(2) . .
N4 Ti1 C22 30.85(18) . .
N1 Ti1 C22 120.85(19) . .
N2 Ti1 C22 92.99(19) . .
N3 Ti1 C22 30.58(17) . .
C1 Ti1 C22 110.1(2) . .
C16 N1 C1 118.8(5) . .
C16 N1 Ti1 139.8(4) . .
C1 N1 Ti1 94.3(3) . .
C1 N2 C2 124.0(6) . .
C1 N2 Ti1 92.1(4) . .
C2 N2 Ti1 143.8(4) . .
C22 N3 C37 122.8(5) . .
C22 N3 Ti1 89.8(4) . .
C37 N3 Ti1 139.1(4) . .
C22 N4 C23 123.1(5) . .
C22 N4 Ti1 97.5(3) . .
C23 N4 Ti1 139.5(4) . .
C43 N5 C44 111.0(6) . .
C43 N5 Ti1 119.3(4) . .
C44 N5 Ti1 128.9(5) . .
C46 N6 C45 113.5(6) . .
C46 N6 Ti1 123.4(5) . .
C45 N6 Ti1 123.1(5) . .
C4 N7 C8 117.6(7) . .
C29 N8 C25 117.7(7) . .
N2 C1 N1 112.7(5) . .
N2 C1 C9 125.3(5) . .
N1 C1 C9 121.9(4) . .
N2 C1 Ti1 58.3(3) . .
N1 C1 Ti1 54.6(3) . .
C9 C1 Ti1 176.3(4) . .
N2 C2 C3 113.0(5) . .
N2 C2 H2A 109.0 . .
C3 C2 H2A 109.0 . .
N2 C2 H2B 109.0 . .
C3 C2 H2B 109.0 . .
H2A C2 H2B 107.8 . .
C2 C3 C4 115.1(5) . .
C2 C3 H3A 108.5 . .
C4 C3 H3A 108.5 . .
C2 C3 H3B 108.5 . .
C4 C3 H3B 108.5 . .
H3A C3 H3B 107.5 . .
N7 C4 C5 121.2(7) . .
N7 C4 C3 116.8(7) . .
C5 C4 C3 121.9(7) . .
C6 C5 C4 120.0(8) . .
C6 C5 H5 120.0 . .
C4 C5 H5 120.0 . .
C5 C6 C7 119.5(8) . .
C5 C6 H6 120.2 . .
C7 C6 H6 120.2 . .
C8 C7 C6 117.1(7) . .
C8 C7 H7 121.5 . .
C6 C7 H7 121.5 . .
N7 C8 C7 124.5(8) . .
N7 C8 H8 117.8 . .
C7 C8 H8 117.8 . .
C10 C9 C14 119.0(6) . .
C10 C9 C1 120.0(5) . .
C14 C9 C1 120.9(6) . .
C9 C10 C11 121.1(6) . .
C9 C10 H10 119.4 . .
C11 C10 H10 119.4 . .
C12 C11 C10 118.7(6) . .
C12 C11 H11 120.7 . .
C10 C11 H11 120.7 . .
C13 C12 C11 119.0(6) . .
C13 C12 C15 124.2(7) . .
C11 C12 C15 116.7(7) . .
C12 C13 C14 121.0(6) . .
C12 C13 H13 119.5 . .
C14 C13 H13 119.5 . .
C9 C14 C13 121.2(6) . .
C9 C14 H14 119.4 . .
C13 C14 H14 119.4 . .
C12 C15 H15A 109.5 . .
C12 C15 H15B 109.5 . .
H15A C15 H15B 109.5 . .
C12 C15 H15C 109.5 . .
H15A C15 H15C 109.5 . .
H15B C15 H15C 109.5 . .
N1 C16 C21 122.9(5) . .
N1 C16 C17 122.2(5) . .
C21 C16 C17 114.8(6) . .
F1 C17 C18 117.9(7) . .
F1 C17 C16 118.7(5) . .
C18 C17 C16 123.4(8) . .
F2 C18 C17 121.0(10) . .
F2 C18 C19 121.7(8) . .
C17 C18 C19 117.3(7) . .
C20 C19 F3 122.3(11) . .
C20 C19 C18 122.0(6) . .
F3 C19 C18 115.5(11) . .
F4 C20 C19 121.1(9) . .
F4 C20 C21 120.1(9) . .
C19 C20 C21 118.8(8) . .
F5 C21 C16 117.6(6) . .
F5 C21 C20 118.8(7) . .
C16 C21 C20 123.7(7) . .
N3 C22 N4 110.5(5) . .
N3 C22 C30 123.6(5) . .
N4 C22 C30 125.7(5) . .
N3 C22 Ti1 59.7(3) . .
N4 C22 Ti1 51.7(3) . .
C30 C22 Ti1 174.4(5) . .
N4 C23 C24 111.3(6) . .
N4 C23 H23A 109.4 . .
C24 C23 H23A 109.4 . .
N4 C23 H23B 109.4 . .
C24 C23 H23B 109.4 . .
H23A C23 H23B 108.0 . .
C23 C24 C25 112.6(6) . .
C23 C24 H24A 109.1 . .
C25 C24 H24A 109.1 . .
C23 C24 H24B 109.1 . .
C25 C24 H24B 109.1 . .
H24A C24 H24B 107.8 . .
N8 C25 C26 120.8(6) . .
N8 C25 C24 117.5(7) . .
C26 C25 C24 121.6(7) . .
C27 C26 C25 119.5(7) . .
C27 C26 H26 120.3 . .
C25 C26 H26 120.3 . .
C28 C27 C26 118.9(7) . .
C28 C27 H27 120.6 . .
C26 C27 H27 120.6 . .
C27 C28 C29 118.5(7) . .
C27 C28 H28 120.8 . .
C29 C28 H28 120.8 . .
N8 C29 C28 124.5(8) . .
N8 C29 H29 117.7 . .
C28 C29 H29 117.7 . .
C31 C30 C35 118.8(7) . .
C31 C30 C22 122.4(7) . .
C35 C30 C22 118.7(6) . .
C30 C31 C32 119.6(9) . .
C30 C31 H31 120.2 . .
C32 C31 H31 120.2 . .
C33 C32 C31 122.9(10) . .
C33 C32 H32 118.6 . .
C31 C32 H32 118.6 . .
C32 C33 C34 119.3(8) . .
C32 C33 C36 122.7(13) . .
C34 C33 C36 117.9(13) . .
C35 C34 C33 117.7(10) . .
C35 C34 H34 121.2 . .
C33 C34 H34 121.2 . .
C30 C35 C34 121.3(9) . .
C30 C35 H35 119.3 . .
C34 C35 H35 119.3 . .
C33 C36 H36A 109.5 . .
C33 C36 H36B 109.5 . .
H36A C36 H36B 109.5 . .
C33 C36 H36C 109.5 . .
H36A C36 H36C 109.5 . .
H36B C36 H36C 109.5 . .
C42 C37 N3 121.2(6) . .
C42 C37 C38 114.8(6) . .
N3 C37 C38 123.6(6) . .
C39 C38 F6 117.0(7) . .
C39 C38 C37 124.0(8) . .
F6 C38 C37 118.9(6) . .
F7 C39 C40 120.3(8) . .
F7 C39 C38 120.9(10) . .
C40 C39 C38 118.8(8) . .
F8 C40 C41 122.1(10) . .
F8 C40 C39 118.9(8) . .
C41 C40 C39 118.8(7) . .
F9 C41 C40 120.1(8) . .
F9 C41 C42 119.8(8) . .
C40 C41 C42 120.1(8) . .
C37 C42 F10 119.4(6) . .
C37 C42 C41 123.4(7) . .
F10 C42 C41 117.2(7) . .
N5 C43 H43A 109.5 . .
N5 C43 H43B 109.5 . .
H43A C43 H43B 109.5 . .
N5 C43 H43C 109.5 . .
H43A C43 H43C 109.5 . .
H43B C43 H43C 109.5 . .
N5 C44 H44A 109.5 . .
N5 C44 H44B 109.5 . .
H44A C44 H44B 109.5 . .
N5 C44 H44C 109.5 . .
H44A C44 H44C 109.5 . .
H44B C44 H44C 109.5 . .
N6 C45 H45A 109.5 . .
N6 C45 H45B 109.5 . .
H45A C45 H45B 109.5 . .
N6 C45 H45C 109.5 . .
H45A C45 H45C 109.5 . .
H45B C45 H45C 109.5 . .
N6 C46 H46A 109.5 . .
N6 C46 H46B 109.5 . .
H46A C46 H46B 109.5 . .
N6 C46 H46C 109.5 . .
H46A C46 H46C 109.5 . .
H46B C46 H46C 109.5 . .
C48 C47 H47A 109.5 . .
C48 C47 H47B 109.5 . .
H47A C47 H47B 109.5 . .
C48 C47 H47C 109.5 . .
H47A C47 H47C 109.5 . .
H47B C47 H47C 109.5 . .
C53 C48 C49 115.8(11) . .
C53 C48 C47 123.4(15) . .
C49 C48 C47 120.7(15) . .
C50 C49 C48 120.7(14) . .
C50 C49 H49 119.6 . .
C48 C49 H49 119.6 . .
C49 C50 C51 120.2(14) . .
C49 C50 H50 119.9 . .
C51 C50 H50 119.9 . .
C52 C51 C50 117.8(13) . .
C52 C51 H51 121.1 . .
C50 C51 H51 121.1 . .
C51 C52 C53 122.7(13) . .
C51 C52 H52 118.6 . .
C53 C52 H52 118.6 . .
C52 C53 C48 122.2(12) . .
C52 C53 H53 118.9 . .
C48 C53 H53 118.9 . .
C55 C54 O1 113(3) . .
C55 C54 H54A 109.1 . .
O1 C54 H54A 109.1 . .
C55 C54 H54B 109.1 . .
O1 C54 H54B 109.1 . .
H54A C54 H54B 107.8 . .
C56 C55 C54 114(4) . .
C56 C55 H55A 108.8 . .
C54 C55 H55A 108.8 . .
C56 C55 H55B 108.8 . .
C54 C55 H55B 108.8 . .
H55A C55 H55B 107.7 . .
C54 O1 C54 177(3) 2 .
C54 O1 C57 86(2) 2 .
C54 O1 C57 94(2) . .
C54 O1 C57 94(2) 2 2
C54 O1 C57 86(2) . 2
C57 O1 C57 174(4) . 2
C57 C56 C55 91(3) . .
C57 C56 H56A 113.5 . .
C55 C56 H56A 113.5 . .
C57 C56 H56B 113.5 . .
C55 C56 H56B 113.5 . .
H56A C56 H56B 110.8 . .
C56 C57 O1 124(3) . .
C56 C57 H57A 106.3 . .
O1 C57 H57A 106.3 . .
C56 C57 H57B 106.3 . .
O1 C57 H57B 106.3 . .
H57A C57 H57B 106.4 . .

loop_
_geom_bond_atom_site_label_1
_geom_bond_atom_site_label_2
_geom_bond_distance
_geom_bond_site_symmetry_2
Ti1 N5 1.893(5) .
Ti1 N6 1.916(5) .
Ti1 N4 2.069(4) .
Ti1 N1 2.149(4) .
Ti1 N2 2.239(6) .
Ti1 N3 2.257(5) .
Ti1 C1 2.630(6) .
Ti1 C22 2.616(6) .
F1 C17 1.333(8) .
F2 C18 1.318(9) .
F3 C19 1.376(8) .
F4 C20 1.313(9) .
F5 C21 1.332(8) .
F6 C38 1.376(9) .
F7 C39 1.332(9) .
F8 C40 1.328(9) .
F9 C41 1.324(10) .
F10 C42 1.349(8) .
N1 C16 1.367(7) .
N1 C1 1.363(7) .
N2 C1 1.301(7) .
N2 C2 1.460(8) .
N3 C22 1.331(7) .
N3 C37 1.389(7) .
N4 C22 1.353(7) .
N4 C23 1.469(7) .
N5 C43 1.421(9) .
N5 C44 1.477(8) .
N6 C46 1.417(9) .
N6 C45 1.499(10) .
N7 C4 1.321(9) .
N7 C8 1.315(9) .
N8 C29 1.324(9) .
N8 C25 1.329(9) .
C1 C9 1.498(8) .
C2 C3 1.473(9) .
C2 H2A 0.9800 .
C2 H2B 0.9800 .
C3 C4 1.506(9) .
C3 H3A 0.9800 .
C3 H3B 0.9800 .
C4 C5 1.351(10) .
C5 C6 1.352(11) .
C5 H5 0.9400 .
C6 C7 1.350(12) .
C6 H6 0.9400 .
C7 C8 1.350(11) .
C7 H7 0.9400 .
C8 H8 0.9400 .
C9 C10 1.356(8) .
C9 C14 1.384(8) .
C10 C11 1.402(9) .
C10 H10 0.9400 .
C11 C12 1.414(10) .
C11 H11 0.9400 .
C12 C13 1.361(10) .
C12 C15 1.529(10) .
C13 C14 1.365(9) .
C13 H13 0.9400 .
C14 H14 0.9400 .
C15 H15A 0.9700 .
C15 H15B 0.9700 .
C15 H15C 0.9700 .
C16 C21 1.396(9) .
C16 C17 1.396(8) .
C17 C18 1.361(10) .
C18 C19 1.423(14) .
C19 C20 1.317(14) .
C20 C21 1.375(10) .
C22 C30 1.471(8) .
C23 C24 1.471(10) .
C23 H23A 0.9800 .
C23 H23B 0.9800 .
C24 C25 1.523(9) .
C24 H24A 0.9800 .
C24 H24B 0.9800 .
C25 C26 1.389(10) .
C26 C27 1.388(10) .
C26 H26 0.9400 .
C27 C28 1.336(11) .
C27 H27 0.9400 .
C28 C29 1.363(11) .
C28 H28 0.9400 .
C29 H29 0.9400 .
C30 C31 1.348(10) .
C30 C35 1.384(11) .
C31 C32 1.401(12) .
C31 H31 0.9400 .
C32 C33 1.301(15) .
C32 H32 0.9400 .
C33 C34 1.421(15) .
C33 C36 1.555(11) .
C34 C35 1.391(10) .
C34 H34 0.9400 .
C35 H35 0.9400 .
C36 H36A 0.9700 .
C36 H36B 0.9700 .
C36 H36C 0.9700 .
C37 C42 1.349(10) .
C37 C38 1.380(9) .
C38 C39 1.371(10) .
C39 C40 1.369(13) .
C40 C41 1.364(12) .
C41 C42 1.376(10) .
C43 H43A 0.9700 .
C43 H43B 0.9700 .
C43 H43C 0.9700 .
C44 H44A 0.9700 .
C44 H44B 0.9700 .
C44 H44C 0.9700 .
C45 H45A 0.9700 .
C45 H45B 0.9700 .
C45 H45C 0.9700 .
C46 H46A 0.9700 .
C46 H46B 0.9700 .
C46 H46C 0.9700 .
C47 C48 1.487(17) .
C47 H47A 0.9700 .
C47 H47B 0.9700 .
C47 H47C 0.9700 .
C48 C53 1.350(15) .
C48 C49 1.443(17) .
C49 C50 1.326(16) .
C49 H49 0.9400 .
C50 C51 1.430(18) .
C50 H50 0.9400 .
C51 C52 1.301(17) .
C51 H51 0.9400 .
C52 C53 1.359(15) .
C52 H52 0.9400 .
C53 H53 0.9400 .
C54 C55 1.51(3) .
C54 O1 1.487(19) .
C54 H54A 0.9800 .
C54 H54B 0.9800 .
C55 C56 1.55(3) .
C55 H55A 0.9800 .
C55 H55B 0.9800 .
O1 C54 1.487(19) 2
O1 C57 1.55(2) .
O1 C57 1.55(2) 2
C56 C57 1.53(3) .
C56 H56A 0.9800 .
C56 H56B 0.9800 .
C57 H57A 0.9800 .
C57 H57B 0.9800 .
